data_4325154
loop_
_publ_author_name
'Oliver Kluge'
'Katharina Grummt'
'Ralf Biedermann'
'Harald Krautscheid'

_publ_section_title
;
 Trialkylphosphine-Stabilized Copper(I) Phenylchalcogenolate Complexes -
 Crystal Structures and Copper-Chalcogenolate Bonding
;
_journal_name_full 'Inorganic Chemistry'
_journal_page_first 4742
_journal_page_last 4752
_journal_paper_doi 10.1021/ic102249g
_journal_volume 50
_journal_year 2011
_chemical_formula_moiety 'C36 H64 Cu2 P2 Se2'
_chemical_formula_sum 'C36 H64 Cu2 P2 Se2'
_chemical_formula_weight 843.81
_chemical_name_common bis(tritertbutylphosphino-copper-phenylselenolate)
_chemical_name_systematic
;
bis(\m~2~-phenylselenido)-bis(tritertbutylphosphine)-di-copper
;
_space_group_IT_number 19
_symmetry_cell_setting orthorhombic
_symmetry_Int_Tables_number 19
_symmetry_space_group_name_Hall 'P 2ac 2ab'
_symmetry_space_group_name_H-M 'P 21 21 21'
_atom_sites_solution_hydrogens geom
_atom_sites_solution_primary direct
_atom_sites_solution_secondary difmap
_audit_creation_method SHELXL-97
_cell_angle_alpha 90.00
_cell_angle_beta 90.00
_cell_angle_gamma 90.00
_cell_formula_units_Z 4
_cell_length_a 10.8035(5)
_cell_length_b 16.1997(8)
_cell_length_c 22.5376(8)
_cell_measurement_reflns_used 16719
_cell_measurement_temperature 180(2)
_cell_measurement_theta_max 27.20
_cell_measurement_theta_min 1.55
_cell_volume 3944.4(3)
_computing_cell_refinement 'STOE X-AREA'
_computing_data_collection 'STOE X-AREA'
_computing_data_reduction 'STOE X-RED'
_computing_structure_refinement 'SHELXL-97 (Sheldrick, 1997)'
_computing_structure_solution 'SIR 92'
_diffrn_ambient_temperature 180(2)
_diffrn_detector 'image plate (34 cm diameter / schwenk)'
_diffrn_detector_area_resol_mean 6.67
_diffrn_detector_type STOE
_diffrn_measured_fraction_theta_full 1.000
_diffrn_measured_fraction_theta_max 1.000
_diffrn_measurement_details ' 185 frames, detector distance = 120 mm'
_diffrn_measurement_device '2-circle goniometer'
_diffrn_measurement_device_type 'STOE IPDS 2T'
_diffrn_measurement_method 'rotation method'
_diffrn_radiation_collimation '0.5 mm diameter, multiple pinhole'
_diffrn_radiation_monochromator 'plane graphite'
_diffrn_radiation_polarisn_norm 0
_diffrn_radiation_type 'Mo K\a'
_diffrn_radiation_wavelength 0.71073
_diffrn_reflns_av_R_equivalents 0.0507
_diffrn_reflns_av_sigmaI/netI 0.0646
_diffrn_reflns_limit_h_max 13
_diffrn_reflns_limit_h_min -11
_diffrn_reflns_limit_k_max 19
_diffrn_reflns_limit_k_min -19
_diffrn_reflns_limit_l_max 24
_diffrn_reflns_limit_l_min -27
_diffrn_reflns_number 17345
_diffrn_reflns_theta_full 26.00
_diffrn_reflns_theta_max 26.00
_diffrn_reflns_theta_min 1.55
_diffrn_source 'sealed X-ray tube, 12 x 0.4 mm long-fine focus'
_diffrn_source_current 40
_diffrn_source_power 2.00
_diffrn_source_voltage 50
_exptl_absorpt_coefficient_mu 3.027
_exptl_absorpt_correction_T_max 0.7295
_exptl_absorpt_correction_T_min 0.5025
_exptl_absorpt_correction_type integration
_exptl_absorpt_process_details 'STOE X-RED'
_exptl_crystal_colour colorless
_exptl_crystal_density_diffrn 1.421
_exptl_crystal_description needle
_exptl_crystal_F_000 1744
_exptl_crystal_size_max 0.18
_exptl_crystal_size_mid 0.15
_exptl_crystal_size_min 0.12
_refine_diff_density_max 0.386
_refine_diff_density_min -0.406
_refine_diff_density_rms 0.064
_refine_ls_abs_structure_details 'Flack H D (1983), Acta Cryst. A39, 876-881'
_refine_ls_abs_structure_Flack 0.154(9)
_refine_ls_extinction_method none
_refine_ls_goodness_of_fit_ref 0.950
_refine_ls_hydrogen_treatment constr
_refine_ls_matrix_type full
_refine_ls_number_parameters 398
_refine_ls_number_reflns 7757
_refine_ls_number_restraints 0
_refine_ls_restrained_S_all 0.950
_refine_ls_R_factor_all 0.0489
_refine_ls_R_factor_gt 0.0358
_refine_ls_shift/su_max 0.001
_refine_ls_shift/su_mean 0.000
_refine_ls_structure_factor_coef Fsqd
_refine_ls_weighting_details 'calc w=1/[\s^2^(Fo^2^)+(0.0266P)^2^+0.0000P] where P=(Fo^2^+2Fc^2^)/3'
_refine_ls_weighting_scheme calc
_refine_ls_wR_factor_gt 0.0643
_refine_ls_wR_factor_ref 0.0672
_reflns_number_gt 6495
_reflns_number_total 7757
_reflns_threshold_expression >2sigma(I)
_cod_data_source_file ic102249g_si_002_15.cif
_cod_data_source_block 14
_cod_database_code 4325154

loop_
_symmetry_equiv_pos_as_xyz
'x, y, z'
'-x+1/2, -y, z+1/2'
'x+1/2, -y+1/2, -z'
'-x, y+1/2, -z+1/2'

loop_
_atom_site_label
_atom_site_type_symbol
_atom_site_fract_x
_atom_site_fract_y
_atom_site_fract_z
_atom_site_U_iso_or_equiv
_atom_site_adp_type
_atom_site_occupancy
_atom_site_symmetry_multiplicity
_atom_site_calc_flag
_atom_site_refinement_flags
Cu1 Cu 0.56374(5) 0.30480(3) 0.21183(2) 0.02608(12) Uani 1 1 d .
Cu2 Cu 0.41924(5) 0.31542(3) 0.31108(2) 0.02704(12) Uani 1 1 d .
Se1 Se 0.44255(5) 0.42244(2) 0.23954(2) 0.02664(10) Uani 1 1 d .
Se2 Se 0.64387(4) 0.27553(3) 0.31233(2) 0.02866(10) Uani 1 1 d .
P1 P 0.60714(10) 0.23431(6) 0.12943(5) 0.0223(2) Uani 1 1 d .
P2 P 0.28169(10) 0.26032(6) 0.37383(5) 0.0220(2) Uani 1 1 d .
C1 C 0.3037(4) 0.4406(2) 0.1875(2) 0.0295(10) Uani 1 1 d .
C2 C 0.2228(5) 0.3783(3) 0.1699(2) 0.0371(12) Uani 1 1 d .
H2 H 0.2332 0.3251 0.1845 0.044 Uiso 1 1 calc R
C3 C 0.1273(6) 0.3948(4) 0.1308(3) 0.0529(15) Uani 1 1 d .
H3 H 0.0757 0.3523 0.1183 0.064 Uiso 1 1 calc R
C4 C 0.1083(6) 0.4736(4) 0.1104(3) 0.0603(17) Uani 1 1 d .
H4 H 0.0431 0.4846 0.0846 0.072 Uiso 1 1 calc R
C5 C 0.1852(6) 0.5359(4) 0.1279(3) 0.0559(17) Uani 1 1 d .
H5 H 0.1717 0.5892 0.1141 0.067 Uiso 1 1 calc R
C6 C 0.2836(5) 0.5203(3) 0.1661(2) 0.0398(13) Uani 1 1 d .
H6 H 0.3361 0.5630 0.1774 0.048 Uiso 1 1 calc R
C7 C 0.7303(4) 0.3779(3) 0.3274(2) 0.0290(11) Uani 1 1 d .
C8 C 0.7509(5) 0.4015(3) 0.3862(3) 0.0379(12) Uani 1 1 d .
H8 H 0.7169 0.3708 0.4170 0.046 Uiso 1 1 calc R
C9 C 0.8217(6) 0.4701(3) 0.3985(3) 0.0525(16) Uani 1 1 d .
H9 H 0.8361 0.4851 0.4378 0.063 Uiso 1 1 calc R
C10 C 0.8716(6) 0.5169(3) 0.3529(3) 0.0565(18) Uani 1 1 d .
H10 H 0.9187 0.5636 0.3613 0.068 Uiso 1 1 calc R
C11 C 0.8506(5) 0.4937(3) 0.2956(3) 0.0501(16) Uani 1 1 d .
H11 H 0.8846 0.5245 0.2649 0.060 Uiso 1 1 calc R
C12 C 0.7800(4) 0.4257(3) 0.2827(2) 0.0366(11) Uani 1 1 d .
H12 H 0.7655 0.4116 0.2433 0.044 Uiso 1 1 calc R
C13 C 0.4803(4) 0.1536(3) 0.1188(2) 0.0286(11) Uani 1 1 d .
C14 C 0.4443(5) 0.1234(3) 0.1820(2) 0.0383(11) Uani 1 1 d .
H14A H 0.5140 0.0966 0.2000 0.057 Uiso 1 1 calc R
H14B H 0.3767 0.0851 0.1791 0.057 Uiso 1 1 calc R
H14C H 0.4199 0.1698 0.2057 0.057 Uiso 1 1 calc R
C15 C 0.3628(4) 0.1948(3) 0.0946(2) 0.0360(11) Uani 1 1 d .
H15A H 0.2955 0.1562 0.0957 0.054 Uiso 1 1 calc R
H15B H 0.3768 0.2120 0.0543 0.054 Uiso 1 1 calc R
H15C H 0.3428 0.2420 0.1184 0.054 Uiso 1 1 calc R
C16 C 0.5108(5) 0.0796(3) 0.0793(3) 0.0418(13) Uani 1 1 d .
H16A H 0.4393 0.0447 0.0760 0.063 Uiso 1 1 calc R
H16B H 0.5779 0.0490 0.0965 0.063 Uiso 1 1 calc R
H16C H 0.5343 0.0987 0.0406 0.063 Uiso 1 1 calc R
C17 C 0.6134(4) 0.3038(3) 0.0609(2) 0.0286(10) Uani 1 1 d .
C18 C 0.7341(5) 0.3536(3) 0.0615(2) 0.0384(13) Uani 1 1 d .
H18A H 0.7330 0.3931 0.0298 0.058 Uiso 1 1 calc R
H18B H 0.8031 0.3169 0.0565 0.058 Uiso 1 1 calc R
H18C H 0.7418 0.3820 0.0987 0.058 Uiso 1 1 calc R
C19 C 0.6042(5) 0.2583(3) 0.0011(2) 0.0345(11) Uani 1 1 d .
H19A H 0.6057 0.2978 -0.0306 0.052 Uiso 1 1 calc R
H19B H 0.5282 0.2276 -0.0003 0.052 Uiso 1 1 calc R
H19C H 0.6729 0.2211 -0.0029 0.052 Uiso 1 1 calc R
C20 C 0.5082(5) 0.3674(3) 0.0651(2) 0.0364(12) Uani 1 1 d .
H20A H 0.4300 0.3393 0.0659 0.055 Uiso 1 1 calc R
H20B H 0.5112 0.4034 0.0313 0.055 Uiso 1 1 calc R
H20C H 0.5176 0.3993 0.1007 0.055 Uiso 1 1 calc R
C21 C 0.7622(4) 0.1783(3) 0.1369(2) 0.0287(10) Uani 1 1 d .
C22 C 0.7483(5) 0.1084(3) 0.1829(3) 0.0392(12) Uani 1 1 d .
H22A H 0.8278 0.0842 0.1906 0.059 Uiso 1 1 calc R
H22B H 0.6934 0.0669 0.1676 0.059 Uiso 1 1 calc R
H22C H 0.7150 0.1304 0.2190 0.059 Uiso 1 1 calc R
C23 C 0.8559(5) 0.2384(3) 0.1646(2) 0.0386(11) Uani 1 1 d .
H23A H 0.9323 0.2100 0.1721 0.058 Uiso 1 1 calc R
H23B H 0.8234 0.2594 0.2013 0.058 Uiso 1 1 calc R
H23C H 0.8705 0.2834 0.1378 0.058 Uiso 1 1 calc R
C24 C 0.8161(5) 0.1432(3) 0.0794(2) 0.0359(12) Uani 1 1 d .
H24A H 0.7566 0.1073 0.0612 0.054 Uiso 1 1 calc R
H24B H 0.8901 0.1127 0.0882 0.054 Uiso 1 1 calc R
H24C H 0.8355 0.1877 0.0528 0.054 Uiso 1 1 calc R
C25 C 0.1158(4) 0.2604(3) 0.3447(2) 0.0314(11) Uani 1 1 d .
C26 C 0.0135(4) 0.2478(3) 0.3911(2) 0.0380(12) Uani 1 1 d .
H26A H -0.0656 0.2466 0.3717 0.057 Uiso 1 1 calc R
H26B H 0.0154 0.2924 0.4192 0.057 Uiso 1 1 calc R
H26C H 0.0268 0.1965 0.4115 0.057 Uiso 1 1 calc R
C27 C 0.0926(5) 0.3437(3) 0.3129(3) 0.0413(12) Uani 1 1 d .
H27A H 0.0207 0.3392 0.2882 0.062 Uiso 1 1 calc R
H27B H 0.1632 0.3574 0.2890 0.062 Uiso 1 1 calc R
H27C H 0.0796 0.3862 0.3420 0.062 Uiso 1 1 calc R
C28 C 0.1033(5) 0.1936(3) 0.2972(2) 0.0440(13) Uani 1 1 d .
H28A H 0.1667 0.2009 0.2678 0.066 Uiso 1 1 calc R
H28B H 0.0235 0.1978 0.2787 0.066 Uiso 1 1 calc R
H28C H 0.1119 0.1402 0.3152 0.066 Uiso 1 1 calc R
C29 C 0.3264(4) 0.1499(2) 0.3937(2) 0.0275(10) Uani 1 1 d .
C30 C 0.2270(5) 0.0990(3) 0.4261(2) 0.0350(12) Uani 1 1 d .
H30A H 0.2613 0.0469 0.4379 0.053 Uiso 1 1 calc R
H30B H 0.1581 0.0899 0.4000 0.053 Uiso 1 1 calc R
H30C H 0.1995 0.1285 0.4606 0.053 Uiso 1 1 calc R
C31 C 0.3645(5) 0.1051(3) 0.3362(2) 0.0375(12) Uani 1 1 d .
H31A H 0.3936 0.0507 0.3457 0.056 Uiso 1 1 calc R
H31B H 0.4292 0.1356 0.3169 0.056 Uiso 1 1 calc R
H31C H 0.2943 0.1012 0.3102 0.056 Uiso 1 1 calc R
C32 C 0.4442(5) 0.1505(3) 0.4326(2) 0.0346(11) Uani 1 1 d .
H32A H 0.5066 0.1837 0.4139 0.052 Uiso 1 1 calc R
H32B H 0.4742 0.0951 0.4372 0.052 Uiso 1 1 calc R
H32C H 0.4249 0.1731 0.4709 0.052 Uiso 1 1 calc R
C33 C 0.2892(5) 0.3265(2) 0.4434(2) 0.0269(10) Uani 1 1 d .
C34 C 0.4260(5) 0.3522(3) 0.4529(2) 0.0337(11) Uani 1 1 d .
H34A H 0.4317 0.3883 0.4865 0.051 Uiso 1 1 calc R
H34B H 0.4556 0.3802 0.4181 0.051 Uiso 1 1 calc R
H34C H 0.4753 0.3038 0.4598 0.051 Uiso 1 1 calc R
C35 C 0.2380(5) 0.2863(3) 0.5005(2) 0.0345(11) Uani 1 1 d .
H35A H 0.1539 0.2694 0.4941 0.052 Uiso 1 1 calc R
H35B H 0.2410 0.3255 0.5324 0.052 Uiso 1 1 calc R
H35C H 0.2874 0.2391 0.5105 0.052 Uiso 1 1 calc R
C36 C 0.2184(5) 0.4077(3) 0.4333(3) 0.0391(13) Uani 1 1 d .
H36A H 0.2354 0.4451 0.4653 0.059 Uiso 1 1 calc R
H36B H 0.1312 0.3965 0.4317 0.059 Uiso 1 1 calc R
H36C H 0.2445 0.4320 0.3965 0.059 Uiso 1 1 calc R

loop_
_atom_site_aniso_label
_atom_site_aniso_U_11
_atom_site_aniso_U_22
_atom_site_aniso_U_33
_atom_site_aniso_U_23
_atom_site_aniso_U_13
_atom_site_aniso_U_12
Cu1 0.0251(3) 0.0285(2) 0.0246(3) -0.0031(2) 0.0015(2) 0.0010(3)
Cu2 0.0264(3) 0.0301(2) 0.0246(3) 0.0025(2) 0.0034(2) 0.0005(2)
Se1 0.0289(3) 0.02454(18) 0.0265(2) 0.00082(17) 0.0011(2) 0.00161(19)
Se2 0.0260(2) 0.0307(2) 0.0293(2) 0.0016(2) -0.0024(2) 0.00102(19)
P1 0.0211(6) 0.0232(5) 0.0227(6) -0.0006(5) 0.0007(4) 0.0002(4)
P2 0.0202(6) 0.0239(5) 0.0220(6) 0.0028(4) 0.0018(5) 0.0019(4)
C1 0.030(2) 0.030(2) 0.028(3) 0.005(2) 0.009(2) 0.0022(18)
C2 0.036(3) 0.041(3) 0.035(3) 0.000(2) -0.001(2) -0.002(2)
C3 0.035(3) 0.074(4) 0.050(4) -0.008(3) -0.007(3) -0.007(3)
C4 0.036(4) 0.096(5) 0.050(4) 0.010(4) -0.007(3) 0.014(3)
C5 0.050(4) 0.065(4) 0.053(4) 0.023(3) -0.003(3) 0.021(3)
C6 0.039(3) 0.034(2) 0.046(3) 0.010(2) 0.006(2) 0.007(2)
C7 0.023(2) 0.037(2) 0.027(3) -0.0025(19) -0.003(2) 0.0055(19)
C8 0.032(3) 0.039(3) 0.043(3) -0.007(2) -0.003(2) 0.005(2)
C9 0.038(4) 0.047(3) 0.072(5) -0.022(3) -0.014(3) 0.010(3)
C10 0.030(3) 0.031(3) 0.109(6) -0.012(3) -0.020(3) 0.005(2)
C11 0.028(3) 0.039(3) 0.083(5) 0.017(3) -0.005(3) 0.000(2)
C12 0.026(3) 0.038(2) 0.046(3) 0.007(2) 0.000(2) 0.003(2)
C13 0.026(3) 0.027(2) 0.033(3) 0.001(2) -0.002(2) -0.0036(18)
C14 0.031(3) 0.040(2) 0.044(3) 0.008(2) 0.006(3) -0.008(2)
C15 0.025(3) 0.041(2) 0.042(3) 0.001(2) -0.002(2) -0.002(2)
C16 0.036(3) 0.036(3) 0.054(4) -0.012(3) 0.001(2) -0.006(2)
C17 0.034(3) 0.029(2) 0.022(2) 0.0037(18) 0.0013(19) 0.0023(19)
C18 0.050(4) 0.031(2) 0.034(3) 0.000(2) 0.008(3) -0.009(2)
C19 0.045(3) 0.040(2) 0.019(2) 0.0018(19) 0.001(2) 0.000(2)
C20 0.045(3) 0.035(2) 0.029(3) 0.009(2) 0.005(2) 0.009(2)
C21 0.022(2) 0.031(2) 0.032(3) 0.000(2) -0.003(2) 0.0011(19)
C22 0.038(3) 0.040(2) 0.040(3) 0.010(2) 0.005(3) 0.013(2)
C23 0.028(3) 0.049(3) 0.039(3) 0.000(2) -0.003(2) -0.003(2)
C24 0.029(3) 0.039(2) 0.040(3) -0.004(2) 0.005(2) 0.006(2)
C25 0.024(3) 0.038(2) 0.033(3) 0.000(2) -0.0044(19) 0.0045(19)
C26 0.023(3) 0.050(3) 0.041(3) 0.005(2) 0.002(2) 0.000(2)
C27 0.028(3) 0.052(3) 0.044(3) 0.016(3) -0.002(3) 0.014(2)
C28 0.036(3) 0.065(3) 0.031(3) -0.004(2) -0.013(2) 0.008(3)
C29 0.027(3) 0.023(2) 0.032(3) -0.0018(18) -0.003(2) 0.0017(18)
C30 0.037(3) 0.027(2) 0.042(3) 0.005(2) 0.000(2) -0.004(2)
C31 0.039(3) 0.028(2) 0.045(3) -0.005(2) 0.001(3) 0.004(2)
C32 0.036(3) 0.033(2) 0.035(3) 0.0060(19) -0.006(2) 0.008(2)
C33 0.028(3) 0.024(2) 0.028(3) 0.0008(18) 0.002(2) 0.0009(19)
C34 0.037(3) 0.031(2) 0.033(3) -0.0013(18) -0.001(2) -0.009(2)
C35 0.036(3) 0.042(3) 0.025(3) -0.003(2) 0.010(2) -0.007(2)
C36 0.034(3) 0.027(2) 0.057(4) -0.008(2) 0.006(3) 0.001(2)

loop_
_atom_type_symbol
_atom_type_description
_atom_type_scat_dispersion_real
_atom_type_scat_dispersion_imag
_atom_type_scat_source
C C 0.0033 0.0016 'International Tables Vol C Tables 4.2.6.8 and 6.1.1.4'
H H 0.0000 0.0000 'International Tables Vol C Tables 4.2.6.8 and 6.1.1.4'
P P 0.1023 0.0942 'International Tables Vol C Tables 4.2.6.8 and 6.1.1.4'
Cu Cu 0.3201 1.2651 'International Tables Vol C Tables 4.2.6.8 and 6.1.1.4'
Se Se -0.0929 2.2259 'International Tables Vol C Tables 4.2.6.8 and 6.1.1.4'

loop_
_exptl_crystal_face_index_h
_exptl_crystal_face_index_k
_exptl_crystal_face_index_l
_exptl_crystal_face_perp_dist
-1 -2 20 0.1080
-17 30 -24 0.0962
-18 -9 20 0.0743
17 -11 -21 0.0617
9 7 17 0.0576
0 -1 -2 0.0745
-8 -9 -27 0.0796
0 -3 -7 0.0704

loop_
_geom_angle_atom_site_label_1
_geom_angle_atom_site_label_2
_geom_angle_atom_site_label_3
_geom_angle
P1 Cu1 Se1 137.69(4)
P1 Cu1 Se2 126.27(4)
Se1 Cu1 Se2 96.04(2)
P1 Cu1 Cu2 146.50(4)
Se1 Cu1 Cu2 54.847(18)
Se2 Cu1 Cu2 57.449(19)
P2 Cu2 Se1 142.08(4)
P2 Cu2 Se2 122.14(4)
Se1 Cu2 Se2 95.33(2)
P2 Cu2 Cu1 150.65(4)
Se1 Cu2 Cu1 55.337(19)
Se2 Cu2 Cu1 56.02(2)
C1 Se1 Cu2 116.16(13)
C1 Se1 Cu1 112.87(13)
Cu2 Se1 Cu1 69.82(2)
C7 Se2 Cu1 99.54(14)
C7 Se2 Cu2 104.34(14)
Cu1 Se2 Cu2 66.53(2)
C13 P1 C17 109.1(2)
C13 P1 C21 108.4(2)
C17 P1 C21 108.7(2)
C13 P1 Cu1 107.69(16)
C17 P1 Cu1 112.22(14)
C21 P1 Cu1 110.69(15)
C33 P2 C29 108.9(2)
C33 P2 C25 108.9(2)
C29 P2 C25 108.6(2)
C33 P2 Cu2 105.55(15)
C29 P2 Cu2 110.79(15)
C25 P2 Cu2 113.95(15)
C2 C1 C6 118.3(5)
C2 C1 Se1 123.5(3)
C6 C1 Se1 118.2(4)
C3 C2 C1 120.7(5)
C4 C3 C2 120.3(6)
C5 C4 C3 120.0(6)
C4 C5 C6 120.7(5)
C5 C6 C1 120.0(5)
C12 C7 C8 118.5(5)
C12 C7 Se2 122.7(4)
C8 C7 Se2 118.6(4)
C9 C8 C7 120.1(6)
C8 C9 C10 120.5(6)
C11 C10 C9 119.1(5)
C10 C11 C12 121.0(5)
C11 C12 C7 120.8(5)
C16 C13 C15 108.1(4)
C16 C13 C14 109.9(4)
C15 C13 C14 104.9(4)
C16 C13 P1 117.1(3)
C15 C13 P1 109.9(3)
C14 C13 P1 106.3(3)
C18 C17 C20 106.0(4)
C18 C17 C19 108.3(4)
C20 C17 C19 109.1(4)
C18 C17 P1 109.4(3)
C20 C17 P1 108.6(3)
C19 C17 P1 115.0(3)
C24 C21 C23 109.2(4)
C24 C21 C22 109.4(4)
C23 C21 C22 104.9(4)
C24 C21 P1 115.7(3)
C23 C21 P1 108.2(3)
C22 C21 P1 108.8(3)
C28 C25 C26 108.7(4)
C28 C25 C27 106.2(4)
C26 C25 C27 108.4(4)
C28 C25 P2 108.8(3)
C26 C25 P2 116.2(3)
C27 C25 P2 108.1(3)
C30 C29 C31 109.4(4)
C30 C29 C32 108.0(4)
C31 C29 C32 105.1(4)
C30 C29 P2 115.9(3)
C31 C29 P2 108.1(3)
C32 C29 P2 109.7(3)
C36 C33 C35 107.8(4)
C36 C33 C34 105.4(4)
C35 C33 C34 109.9(4)
C36 C33 P2 109.8(3)
C35 C33 P2 115.7(3)
C34 C33 P2 107.8(3)

loop_
_geom_bond_atom_site_label_1
_geom_bond_atom_site_label_2
_geom_bond_distance
Cu1 P1 2.2300(12)
Cu1 Se1 2.3950(6)
Cu1 Se2 2.4707(7)
Cu1 Cu2 2.7330(8)
Cu2 P2 2.2373(12)
Cu2 Se1 2.3808(7)
Cu2 Se2 2.5115(7)
Se1 C1 1.926(5)
Se2 C7 1.934(5)
P1 C13 1.909(5)
P1 C17 1.912(4)
P1 C21 1.913(5)
P2 C33 1.902(5)
P2 C29 1.906(4)
P2 C25 1.909(5)
C1 C2 1.393(7)
C1 C6 1.395(6)
C2 C3 1.383(8)
C3 C4 1.373(9)
C4 C5 1.365(9)
C5 C6 1.391(8)
C7 C12 1.380(7)
C7 C8 1.397(7)
C8 C9 1.377(7)
C9 C10 1.387(9)
C10 C11 1.364(9)
C11 C12 1.372(7)
C13 C16 1.529(7)
C13 C15 1.535(7)
C13 C14 1.554(7)
C17 C18 1.534(7)
C17 C20 1.537(7)
C17 C19 1.540(6)
C21 C24 1.530(7)
C21 C23 1.537(6)
C21 C22 1.542(6)
C25 C28 1.529(7)
C25 C26 1.535(7)
C25 C27 1.548(6)
C29 C30 1.537(6)
C29 C31 1.541(7)
C29 C32 1.545(7)
C33 C36 1.538(6)
C33 C35 1.544(6)
C33 C34 1.549(7)
